data_2224532
loop_
_publ_author_name
'Liu, Jian-Feng'
'Liu, Jia-Lu'
'Zhao, Guo-Liang'

_publ_section_title
Tris{2-methoxy-6-[(4-methylphenyl)iminiomethyl]phenolate-\k^2^<i>O</i>,<i>O</i>'}tris(thiocyanato-\k<i>N</i>)europium(III)
_journal_coeditor_code ZL2242
_journal_issue 12
_journal_name_full 'Acta Crystallographica Section E'
_journal_page_first m1651
_journal_paper_doi 10.1107/S1600536809049125
_journal_volume 65
_journal_year 2009
_chemical_formula_iupac '[Eu (N C S)3 (C15 H15 N O2)3]'
_chemical_formula_moiety 'C48 H45 Eu N6 O6 S3'
_chemical_formula_sum 'C48 H45 Eu N6 O6 S3'
_chemical_formula_weight 1050.04
_chemical_name_systematic
;
Tris{2-methoxy-6-[(4-methylphenyl)iminiomethyl]phenolate-
\k^2^<i>O</i>,<i>O</i>'}tris(thiocyanato-\k<i>N</i>)europium(III)
;
_space_group_IT_number 14
_symmetry_cell_setting monoclinic
_symmetry_space_group_name_Hall '-P 2ybc'
_symmetry_space_group_name_H-M 'P 1 21/c 1'
_atom_sites_solution_hydrogens geom
_atom_sites_solution_primary direct
_atom_sites_solution_secondary difmap
_audit_creation_method SHELXL-97
_cell_angle_alpha 90.00
_cell_angle_beta 105.9120(10)
_cell_angle_gamma 90.00
_cell_formula_units_Z 4
_cell_length_a 16.6445(2)
_cell_length_b 14.2411(2)
_cell_length_c 22.1678(3)
_cell_measurement_reflns_used 7369
_cell_measurement_temperature 296(2)
_cell_measurement_theta_max 25.00
_cell_measurement_theta_min 1.98
_cell_volume 5053.23(12)
_computing_cell_refinement 'SAINT (Bruker, 2006)'
_computing_data_collection 'APEX2 (Bruker, 2006)'
_computing_data_reduction 'SAINT (Bruker, 2006)'
_computing_molecular_graphics 'SHELXTL (Sheldrick, 2008)'
_computing_publication_material 'SHELXL97 (Sheldrick, 2008)'
_computing_structure_refinement 'SHELXL97 (Sheldrick, 2008)'
_computing_structure_solution 'SHELXS97 (Sheldrick, 2008)'
_diffrn_ambient_temperature 296(2)
_diffrn_measured_fraction_theta_full 0.999
_diffrn_measured_fraction_theta_max 0.999
_diffrn_measurement_device_type 'Bruker APEXII CCD area-detector'
_diffrn_measurement_method 'phi and omega scans'
_diffrn_radiation_monochromator graphite
_diffrn_radiation_source 'fine-focus sealed tube'
_diffrn_radiation_type MoK\a
_diffrn_radiation_wavelength 0.71073
_diffrn_reflns_av_R_equivalents 0.0457
_diffrn_reflns_av_sigmaI/netI 0.0400
_diffrn_reflns_limit_h_max 19
_diffrn_reflns_limit_h_min -19
_diffrn_reflns_limit_k_max 16
_diffrn_reflns_limit_k_min -16
_diffrn_reflns_limit_l_max 26
_diffrn_reflns_limit_l_min -23
_diffrn_reflns_number 37461
_diffrn_reflns_theta_full 25.00
_diffrn_reflns_theta_max 25.00
_diffrn_reflns_theta_min 1.98
_exptl_absorpt_coefficient_mu 1.416
_exptl_absorpt_correction_T_max .834
_exptl_absorpt_correction_T_min .757
_exptl_absorpt_correction_type multi-scan
_exptl_absorpt_process_details '(SADABS; Sheldrick, 1996)'
_exptl_crystal_colour red
_exptl_crystal_density_diffrn 1.380
_exptl_crystal_density_method 'not measured'
_exptl_crystal_description block
_exptl_crystal_F_000 2136
_exptl_crystal_size_max 0.310
_exptl_crystal_size_mid 0.164
_exptl_crystal_size_min 0.128
_refine_diff_density_max 0.870
_refine_diff_density_min -0.412
_refine_ls_extinction_method none
_refine_ls_goodness_of_fit_ref 1.064
_refine_ls_hydrogen_treatment constr
_refine_ls_matrix_type full
_refine_ls_number_parameters 577
_refine_ls_number_reflns 8882
_refine_ls_number_restraints 0
_refine_ls_restrained_S_all 1.064
_refine_ls_R_factor_all 0.0621
_refine_ls_R_factor_gt 0.0445
_refine_ls_shift/su_max 0.001
_refine_ls_shift/su_mean 0.000
_refine_ls_structure_factor_coef Fsqd
_refine_ls_weighting_details 'w=1/[\s^2^(Fo^2^)+(0.0857P)^2^+0.0000P] where P=(Fo^2^+2Fc^2^)/3'
_refine_ls_weighting_scheme calc
_refine_ls_wR_factor_gt 0.1267
_refine_ls_wR_factor_ref 0.1373
_reflns_number_gt 6762
_reflns_number_total 8882
_reflns_threshold_expression I>2sigma(I)
_cod_data_source_file zl2242.cif
_cod_data_source_block I
_cod_depositor_comments
;
The following automatic conversions were performed:
'_symmetry_cell_setting' value 'Monoclinic' changed to 'monoclinic'
according to '/home/saulius/struct/CIF-dictionaries/cif_core.dic'
dictionary named 'cif_core.dic' version 2.4.1 from 2010-06-29.

Automatic conversion script
Id: cif_fix_enum 1527 2010-12-29 10:47:43Z saulius 

The following automatic conversions were performed:

'_symmetry_cell_setting' value 'Monoclinic' changed to 'monoclinic'
according to /home/saulius/struct/CIF-dictionaries/cif_core.dic
dictionary named 'cif_core.dic' version 2.4.1 from 2010-06-29.

Automatic conversion script
Id: cif_fix_values 1715 2011-07-08 13:25:40Z adriana 
;
_cod_original_sg_symbol_H-M 'P 21/c'
_cod_database_code 2224532
_cod_database_fobs_code 2224532

loop_
_symmetry_equiv_pos_as_xyz
'x, y, z'
'-x, y+1/2, -z+1/2'
'-x, -y, -z'
'x, -y-1/2, z-1/2'

loop_
_atom_site_type_symbol
_atom_site_label
_atom_site_fract_x
_atom_site_fract_y
_atom_site_fract_z
_atom_site_U_iso_or_equiv
_atom_site_adp_type
_atom_site_calc_flag
_atom_site_refinement_flags
_atom_site_occupancy
_atom_site_disorder_assembly
_atom_site_disorder_group
Eu Eu 0.212188(12) 0.775828(17) 0.392808(11) 0.04651(12) Uani d . 1 . .
C C1 -0.0555(3) 0.7601(3) 0.4198(2) 0.0496(12) Uani d . 1 . .
C C2 0.0249(3) 0.7317(3) 0.4190(2) 0.0419(10) Uani d . 1 . .
C C3 0.0421(3) 0.6343(3) 0.4173(2) 0.0482(11) Uani d . 1 . .
C C4 -0.0183(4) 0.5697(4) 0.4158(3) 0.0741(17) Uani d . 1 . .
H H4A -0.0063 0.5062 0.4143 0.089 Uiso calc R 1 . .
C C5 -0.0979(4) 0.5975(4) 0.4164(3) 0.089(2) Uani d . 1 . .
H H5A -0.1386 0.5523 0.4152 0.107 Uiso calc R 1 . .
C C6 -0.1172(3) 0.6901(4) 0.4186(3) 0.0768(18) Uani d . 1 . .
H H6A -0.1707 0.7077 0.4194 0.092 Uiso calc R 1 . .
C C7 -0.0755(3) 0.8557(3) 0.4200(2) 0.0510(12) Uani d . 1 . .
H H7A -0.1291 0.8720 0.4213 0.061 Uiso calc R 1 . .
C C8 0.1514(4) 0.5228(4) 0.4240(3) 0.0787(18) Uani d . 1 . .
H H8A 0.1088 0.4829 0.4317 0.118 Uiso calc R 1 . .
H H8B 0.2006 0.5189 0.4588 0.118 Uiso calc R 1 . .
H H8C 0.1645 0.5028 0.3864 0.118 Uiso calc R 1 . .
C C9 -0.0370(2) 1.0207(3) 0.41823(19) 0.0417(10) Uani d . 1 . .
C C10 0.0249(3) 1.0782(4) 0.4082(2) 0.0537(12) Uani d . 1 . .
H H10A 0.0731 1.0522 0.4017 0.064 Uiso calc R 1 . .
C C11 0.0150(3) 1.1736(4) 0.4081(3) 0.0618(13) Uani d . 1 . .
H H11A 0.0573 1.2118 0.4017 0.074 Uiso calc R 1 . .
C C12 -0.0553(4) 1.2144(3) 0.4170(2) 0.0585(14) Uani d . 1 . .
C C13 -0.1161(3) 1.1561(4) 0.4272(2) 0.0560(12) Uani d . 1 . .
H H13A -0.1642 1.1821 0.4339 0.067 Uiso calc R 1 . .
C C14 -0.1071(3) 1.0589(3) 0.4279(2) 0.0512(11) Uani d . 1 . .
H H14A -0.1488 1.0204 0.4349 0.061 Uiso calc R 1 . .
C C15 -0.0667(4) 1.3191(4) 0.4163(3) 0.0801(18) Uani d . 1 . .
H H15A -0.0192 1.3490 0.4080 0.120 Uiso calc R 1 . .
H H15B -0.0719 1.3394 0.4564 0.120 Uiso calc R 1 . .
H H15C -0.1163 1.3358 0.3842 0.120 Uiso calc R 1 . .
C C16 0.4877(2) 0.8421(3) 0.3996(2) 0.0417(10) Uani d . 1 . .
C C17 0.4005(2) 0.8307(3) 0.3755(2) 0.0401(10) Uani d . 1 . .
C C18 0.3682(3) 0.8078(3) 0.3111(2) 0.0466(11) Uani d . 1 . .
C C19 0.4192(3) 0.7976(4) 0.2730(2) 0.0552(12) Uani d . 1 . .
H H19A 0.3967 0.7839 0.2307 0.066 Uiso calc R 1 . .
C C20 0.5051(3) 0.8079(4) 0.2974(3) 0.0600(13) Uani d . 1 . .
H H20A 0.5395 0.8001 0.2711 0.072 Uiso calc R 1 . .
C C21 0.5395(3) 0.8290(4) 0.3585(2) 0.0561(13) Uani d . 1 . .
H H21A 0.5972 0.8349 0.3738 0.067 Uiso calc R 1 . .
C C22 0.5236(3) 0.8642(3) 0.4622(2) 0.0452(11) Uani d . 1 . .
H H22A 0.5815 0.8699 0.4763 0.054 Uiso calc R 1 . .
C C23 0.2420(4) 0.7996(5) 0.2274(2) 0.082(2) Uani d . 1 . .
H H23A 0.2825 0.8111 0.2047 0.123 Uiso calc R 1 . .
H H23B 0.1996 0.8472 0.2172 0.123 Uiso calc R 1 . .
H H23C 0.2170 0.7391 0.2162 0.123 Uiso calc R 1 . .
C C24 0.5109(3) 0.8965(3) 0.5674(2) 0.0447(10) Uani d . 1 . .
C C25 0.5932(3) 0.9208(4) 0.5954(2) 0.0533(12) Uani d . 1 . .
H H25A 0.6303 0.9285 0.5712 0.064 Uiso calc R 1 . .
C C26 0.6195(3) 0.9335(4) 0.6590(2) 0.0630(14) Uani d . 1 . .
H H26A 0.6749 0.9501 0.6774 0.076 Uiso calc R 1 . .
C C27 0.5675(4) 0.9228(4) 0.6963(3) 0.0688(15) Uani d . 1 . .
C C28 0.4859(4) 0.9002(4) 0.6681(3) 0.0739(16) Uani d . 1 . .
H H28A 0.4488 0.8941 0.6925 0.089 Uiso calc R 1 . .
C C29 0.4578(3) 0.8862(4) 0.6044(2) 0.0635(14) Uani d . 1 . .
H H29A 0.4023 0.8696 0.5864 0.076 Uiso calc R 1 . .
C C30 0.5990(5) 0.9382(5) 0.7666(3) 0.105(2) Uani d . 1 . .
H H30A 0.5541 0.9286 0.7854 0.158 Uiso calc R 1 . .
H H30B 0.6196 1.0012 0.7748 0.158 Uiso calc R 1 . .
H H30C 0.6432 0.8946 0.7842 0.158 Uiso calc R 1 . .
C C31 0.3719(3) 0.5437(4) 0.3346(2) 0.0576(13) Uani d . 1 . .
C C32 0.3006(3) 0.5925(3) 0.3394(2) 0.0496(11) Uani d . 1 . .
C C33 0.2273(3) 0.5862(4) 0.2897(2) 0.0571(12) Uani d . 1 . .
C C34 0.2241(5) 0.5321(5) 0.2387(3) 0.087(2) Uani d . 1 . .
H H34A 0.1750 0.5286 0.2063 0.105 Uiso calc R 1 . .
C C35 0.2944(6) 0.4814(6) 0.2347(3) 0.103(2) Uani d . 1 . .
H H35A 0.2908 0.4432 0.2001 0.123 Uiso calc R 1 . .
C C36 0.3666(5) 0.4865(5) 0.2794(3) 0.0869(19) Uani d . 1 . .
H H36A 0.4132 0.4537 0.2753 0.104 Uiso calc R 1 . .
C C37 0.4482(3) 0.5515(4) 0.3816(3) 0.0591(13) Uani d . 1 . .
H H37A 0.4945 0.5192 0.3767 0.071 Uiso calc R 1 . .
C C38 0.0808(4) 0.6303(5) 0.2585(3) 0.088(2) Uani d . 1 . .
H H38A 0.0801 0.5789 0.2303 0.133 Uiso calc R 1 . .
H H38B 0.0642 0.6868 0.2347 0.133 Uiso calc R 1 . .
H H38C 0.0426 0.6176 0.2830 0.133 Uiso calc R 1 . .
C C39 0.5297(3) 0.6218(3) 0.4791(3) 0.0554(13) Uani d . 1 . .
C C40 0.6085(3) 0.6166(4) 0.4702(3) 0.0703(15) Uani d . 1 . .
H H40A 0.6153 0.5965 0.4320 0.084 Uiso calc R 1 . .
C C41 0.6768(3) 0.6413(5) 0.5182(4) 0.086(2) Uani d . 1 . .
H H41A 0.7296 0.6382 0.5116 0.104 Uiso calc R 1 . .
C C42 0.6700(3) 0.6700(4) 0.5745(4) 0.0795(18) Uani d . 1 . .
C C43 0.5901(3) 0.6761(4) 0.5832(3) 0.0730(16) Uani d . 1 . .
H H43A 0.5838 0.6971 0.6214 0.088 Uiso calc R 1 . .
C C44 0.5208(3) 0.6515(4) 0.5359(3) 0.0631(14) Uani d . 1 . .
H H44A 0.4679 0.6550 0.5424 0.076 Uiso calc R 1 . .
C C45 0.7453(4) 0.7002(6) 0.6284(4) 0.119(3) Uani d . 1 . .
H H45A 0.7957 0.6922 0.6159 0.179 Uiso calc R 1 . .
H H45B 0.7479 0.6622 0.6647 0.179 Uiso calc R 1 . .
H H45C 0.7393 0.7650 0.6383 0.179 Uiso calc R 1 . .
C C46 0.3000(3) 0.6760(4) 0.5457(2) 0.0527(12) Uani d . 1 . .
C C47 0.0442(4) 0.8630(5) 0.2737(3) 0.0781(17) Uani d . 1 . .
C C48 0.2338(3) 1.0044(4) 0.4741(3) 0.0538(12) Uani d . 1 . .
S S1 0.33288(14) 0.60173(15) 0.60390(8) 0.1038(7) Uani d . 1 . .
S S2 -0.05210(12) 0.86508(18) 0.23051(12) 0.1316(9) Uani d . 1 . .
S S3 0.25269(9) 1.10435(12) 0.51097(9) 0.0882(6) Uani d . 1 . .
N N1 -0.0237(2) 0.9224(3) 0.41848(16) 0.0427(9) Uani d . 1 . .
H H1A 0.0254 0.9049 0.4175 0.051 Uiso calc R 1 . .
N N2 0.4802(2) 0.8774(2) 0.50229(16) 0.0418(8) Uani d . 1 . .
H H2A 0.4268 0.8742 0.4876 0.050 Uiso calc R 1 . .
N N3 0.4561(2) 0.6018(3) 0.43120(19) 0.0531(10) Uani d . 1 . .
H H3A 0.4109 0.6263 0.4357 0.064 Uiso calc R 1 . .
N N4 0.2777(3) 0.7258(3) 0.5055(2) 0.0592(11) Uani d . 1 . .
N N5 0.1114(3) 0.8592(4) 0.3037(2) 0.0935(18) Uani d . 1 . .
N N6 0.2185(2) 0.9354(3) 0.4477(2) 0.0652(12) Uani d . 1 . .
O O1 0.08463(17) 0.7912(2) 0.42051(16) 0.0475(8) Uani d . 1 . .
O O2 0.1224(2) 0.6171(2) 0.41675(17) 0.0593(9) Uani d . 1 . .
O O3 0.35011(16) 0.8406(2) 0.41093(13) 0.0443(7) Uani d . 1 . .
O O4 0.28219(19) 0.8018(3) 0.29336(14) 0.0553(8) Uani d . 1 . .
O O5 0.30193(18) 0.6438(2) 0.38871(14) 0.0474(7) Uani d . 1 . .
O O6 0.1634(2) 0.6416(3) 0.29926(15) 0.0611(9) Uani d . 1 . .

loop_
_atom_site_aniso_label
_atom_site_aniso_U_11
_atom_site_aniso_U_22
_atom_site_aniso_U_33
_atom_site_aniso_U_12
_atom_site_aniso_U_13
_atom_site_aniso_U_23
Eu 0.03922(15) 0.05006(19) 0.04699(18) 0.00313(9) 0.00630(11) 0.00323(11)
C1 0.046(2) 0.042(3) 0.062(3) -0.007(2) 0.017(2) -0.002(2)
C2 0.043(2) 0.039(3) 0.042(3) -0.0024(19) 0.0084(19) 0.001(2)
C3 0.060(3) 0.037(3) 0.049(3) -0.003(2) 0.018(2) -0.001(2)
C4 0.075(4) 0.041(3) 0.106(5) -0.011(3) 0.023(3) -0.005(3)
C5 0.083(4) 0.057(4) 0.131(6) -0.032(3) 0.038(4) -0.007(4)
C6 0.055(3) 0.058(3) 0.123(5) -0.015(3) 0.032(3) -0.004(4)
C7 0.041(2) 0.053(3) 0.061(3) 0.000(2) 0.017(2) -0.008(2)
C8 0.097(4) 0.040(3) 0.110(5) 0.022(3) 0.045(4) 0.012(3)
C9 0.043(2) 0.043(3) 0.036(2) 0.0028(19) 0.0059(18) 0.000(2)
C10 0.045(2) 0.053(3) 0.056(3) 0.000(2) 0.002(2) -0.001(2)
C11 0.061(3) 0.048(3) 0.069(4) -0.010(2) 0.005(2) 0.002(3)
C12 0.078(3) 0.047(3) 0.038(3) 0.006(3) -0.005(2) -0.002(2)
C13 0.066(3) 0.048(3) 0.053(3) 0.011(2) 0.015(2) -0.003(2)
C14 0.058(3) 0.043(3) 0.054(3) 0.003(2) 0.018(2) 0.003(2)
C15 0.112(5) 0.043(3) 0.074(4) 0.001(3) 0.005(3) -0.002(3)
C16 0.042(2) 0.043(3) 0.043(3) -0.0041(18) 0.0156(19) -0.002(2)
C17 0.045(2) 0.034(2) 0.042(3) -0.0011(18) 0.0140(19) 0.0045(19)
C18 0.053(2) 0.046(3) 0.041(3) -0.005(2) 0.013(2) 0.006(2)
C19 0.071(3) 0.059(3) 0.036(3) -0.003(2) 0.015(2) 0.000(2)
C20 0.062(3) 0.074(4) 0.055(3) -0.001(3) 0.034(3) -0.003(3)
C21 0.044(2) 0.070(4) 0.057(3) -0.001(2) 0.019(2) -0.005(3)
C22 0.037(2) 0.046(3) 0.054(3) -0.0017(18) 0.015(2) 0.001(2)
C23 0.068(3) 0.139(6) 0.031(3) -0.019(4) 0.001(2) 0.018(3)
C24 0.052(2) 0.039(3) 0.042(3) 0.0001(19) 0.013(2) -0.002(2)
C25 0.048(2) 0.058(3) 0.054(3) -0.009(2) 0.014(2) -0.007(2)
C26 0.069(3) 0.055(3) 0.056(3) -0.009(3) 0.002(3) -0.010(3)
C27 0.104(4) 0.053(3) 0.047(3) -0.013(3) 0.017(3) -0.009(3)
C28 0.098(4) 0.083(4) 0.048(3) -0.024(3) 0.032(3) -0.013(3)
C29 0.064(3) 0.070(4) 0.062(3) -0.016(3) 0.025(3) -0.016(3)
C30 0.161(7) 0.099(6) 0.050(4) -0.034(5) 0.020(4) -0.015(4)
C31 0.072(3) 0.053(3) 0.054(3) 0.004(2) 0.027(3) -0.007(2)
C32 0.066(3) 0.045(3) 0.041(3) -0.001(2) 0.019(2) 0.005(2)
C33 0.067(3) 0.055(3) 0.046(3) -0.004(2) 0.009(2) 0.003(2)
C34 0.111(5) 0.091(5) 0.049(4) -0.024(4) 0.006(3) -0.021(3)
C35 0.135(6) 0.105(6) 0.072(5) -0.016(5) 0.034(5) -0.044(4)
C36 0.112(5) 0.079(5) 0.079(5) 0.003(4) 0.044(4) -0.019(4)
C37 0.065(3) 0.042(3) 0.076(4) 0.014(2) 0.029(3) 0.003(3)
C38 0.071(4) 0.090(5) 0.078(4) -0.011(3) -0.023(3) 0.007(4)
C39 0.055(3) 0.040(3) 0.067(3) 0.014(2) 0.010(2) 0.011(2)
C40 0.060(3) 0.062(4) 0.091(4) 0.022(3) 0.025(3) 0.005(3)
C41 0.050(3) 0.080(5) 0.121(6) 0.018(3) 0.010(3) 0.005(4)
C42 0.062(3) 0.053(4) 0.104(5) 0.012(3) -0.010(3) 0.012(4)
C43 0.080(4) 0.049(3) 0.075(4) 0.010(3) -0.005(3) 0.001(3)
C44 0.059(3) 0.049(3) 0.077(4) 0.011(2) 0.013(3) 0.010(3)
C45 0.077(4) 0.100(5) 0.146(7) 0.008(4) -0.028(4) 0.000(5)
C46 0.061(3) 0.061(3) 0.037(3) 0.017(2) 0.017(2) -0.006(3)
C47 0.084(4) 0.082(4) 0.060(4) 0.028(3) 0.006(3) 0.009(3)
C48 0.036(2) 0.057(3) 0.071(3) -0.008(2) 0.020(2) -0.007(3)
S1 0.1488(16) 0.1137(15) 0.0626(10) 0.0676(13) 0.0518(10) 0.0386(10)
S2 0.0849(12) 0.1219(17) 0.148(2) 0.0366(12) -0.0365(12) -0.0150(15)
S3 0.0592(8) 0.0801(11) 0.1363(15) -0.0291(7) 0.0455(9) -0.0507(11)
N1 0.0374(17) 0.043(2) 0.048(2) 0.0043(16) 0.0115(15) 0.0024(17)
N2 0.0366(17) 0.043(2) 0.043(2) -0.0041(15) 0.0067(15) -0.0012(17)
N3 0.049(2) 0.045(2) 0.064(3) 0.0140(17) 0.0140(19) 0.004(2)
N4 0.061(3) 0.068(3) 0.048(3) 0.012(2) 0.012(2) 0.009(2)
N5 0.065(3) 0.131(5) 0.076(4) 0.032(3) 0.005(3) 0.038(3)
N6 0.052(2) 0.057(3) 0.093(3) -0.004(2) 0.029(2) -0.014(3)
O1 0.0397(15) 0.0340(17) 0.072(2) -0.0014(12) 0.0208(15) 0.0004(15)
O2 0.066(2) 0.0378(18) 0.076(2) 0.0080(16) 0.0216(17) 0.0007(17)
O3 0.0363(14) 0.056(2) 0.0420(17) -0.0025(13) 0.0138(13) -0.0035(15)
O4 0.0519(18) 0.073(2) 0.0360(18) -0.0073(16) 0.0040(14) 0.0065(16)
O5 0.0531(17) 0.0491(19) 0.0367(17) 0.0077(14) 0.0069(13) -0.0026(15)
O6 0.062(2) 0.070(2) 0.0397(19) -0.0064(18) -0.0051(15) 0.0018(17)

loop_
_atom_type_symbol
_atom_type_description
_atom_type_scat_dispersion_real
_atom_type_scat_dispersion_imag
_atom_type_scat_source
C C 0.0033 0.0016 'International Tables Vol C Tables 4.2.6.8 and 6.1.1.4'
H H 0.0000 0.0000 'International Tables Vol C Tables 4.2.6.8 and 6.1.1.4'
N N 0.0061 0.0033 'International Tables Vol C Tables 4.2.6.8 and 6.1.1.4'
O O 0.0106 0.0060 'International Tables Vol C Tables 4.2.6.8 and 6.1.1.4'
Eu Eu -0.1578 3.6682 'International Tables Vol C Tables 4.2.6.8 and 6.1.1.4'
S S 0.1246 0.1234 'International Tables Vol C Tables 4.2.6.8 and 6.1.1.4'

loop_
_geom_angle_atom_site_label_1
_geom_angle_atom_site_label_2
_geom_angle_atom_site_label_3
_geom_angle_site_symmetry_1
_geom_angle_site_symmetry_3
_geom_angle
_geom_angle_publ_flag
O1 Eu O3 . . 143.27(10) ?
O1 Eu O5 . . 133.32(10) ?
O3 Eu O5 . . 74.53(10) ?
O1 Eu N5 . . 73.04(14) ?
O3 Eu N5 . . 110.57(15) ?
O5 Eu N5 . . 128.62(15) ?
O1 Eu N4 . . 86.82(13) ?
O3 Eu N4 . . 79.07(12) ?
O5 Eu N4 . . 73.48(12) ?
N5 Eu N4 . . 157.03(16) ?
O1 Eu N6 . . 73.71(11) ?
O3 Eu N6 . . 70.59(11) ?
O5 Eu N6 . . 139.54(12) ?
N5 Eu N6 . . 83.44(18) ?
N4 Eu N6 . . 80.30(15) ?
O1 Eu O6 . . 99.07(10) ?
O3 Eu O6 . . 117.38(10) ?
O5 Eu O6 . . 59.55(10) ?
N5 Eu O6 . . 75.07(16) ?
N4 Eu O6 . . 120.07(12) ?
N6 Eu O6 . . 158.50(13) ?
O1 Eu O4 . . 142.12(10) ?
O3 Eu O4 . . 59.59(9) ?
O5 Eu O4 . . 71.15(11) ?
N5 Eu O4 . . 69.46(14) ?
N4 Eu O4 . . 131.00(12) ?
N6 Eu O4 . . 106.60(12) ?
O6 Eu O4 . . 66.42(10) ?
O1 Eu O2 . . 58.09(9) ?
O3 Eu O2 . . 143.34(10) ?
O5 Eu O2 . . 75.55(10) ?
N5 Eu O2 . . 104.53(16) ?
N4 Eu O2 . . 72.46(13) ?
N6 Eu O2 . . 124.88(12) ?
O6 Eu O2 . . 61.96(10) ?
O4 Eu O2 . . 127.55(10) ?
C2 C1 C7 . . 120.6(4) ?
C2 C1 C6 . . 118.9(5) ?
C7 C1 C6 . . 120.6(5) ?
O1 C2 C1 . . 122.5(4) ?
O1 C2 C3 . . 118.7(4) ?
C1 C2 C3 . . 118.8(4) ?
C4 C3 O2 . . 126.9(4) ?
C4 C3 C2 . . 120.7(5) ?
O2 C3 C2 . . 112.4(4) ?
C3 C4 C5 . . 120.7(5) ?
C3 C4 H4A . . 119.7 ?
C5 C4 H4A . . 119.7 ?
C6 C5 C4 . . 120.9(5) ?
C6 C5 H5A . . 119.6 ?
C4 C5 H5A . . 119.6 ?
C5 C6 C1 . . 120.1(5) ?
C5 C6 H6A . . 119.9 ?
C1 C6 H6A . . 119.9 ?
N1 C7 C1 . . 123.6(4) ?
N1 C7 H7A . . 118.2 ?
C1 C7 H7A . . 118.2 ?
O2 C8 H8A . . 109.5 ?
O2 C8 H8B . . 109.5 ?
H8A C8 H8B . . 109.5 ?
O2 C8 H8C . . 109.5 ?
H8A C8 H8C . . 109.5 ?
H8B C8 H8C . . 109.5 ?
C14 C9 C10 . . 119.9(4) ?
C14 C9 N1 . . 122.4(4) ?
C10 C9 N1 . . 117.7(4) ?
C11 C10 C9 . . 119.7(5) ?
C11 C10 H10A . . 120.2 ?
C9 C10 H10A . . 120.2 ?
C12 C11 C10 . . 121.9(5) ?
C12 C11 H11A . . 119.1 ?
C10 C11 H11A . . 119.1 ?
C11 C12 C13 . . 117.7(5) ?
C11 C12 C15 . . 122.1(5) ?
C13 C12 C15 . . 120.3(5) ?
C12 C13 C14 . . 121.3(5) ?
C12 C13 H13A . . 119.3 ?
C14 C13 H13A . . 119.3 ?
C9 C14 C13 . . 119.5(5) ?
C9 C14 H14A . . 120.3 ?
C13 C14 H14A . . 120.3 ?
C12 C15 H15A . . 109.5 ?
C12 C15 H15B . . 109.5 ?
H15A C15 H15B . . 109.5 ?
C12 C15 H15C . . 109.5 ?
H15A C15 H15C . . 109.5 ?
H15B C15 H15C . . 109.5 ?
C22 C16 C17 . . 121.4(4) ?
C22 C16 C21 . . 119.8(4) ?
C17 C16 C21 . . 118.8(4) ?
O3 C17 C16 . . 121.5(4) ?
O3 C17 C18 . . 120.2(4) ?
C16 C17 C18 . . 118.3(4) ?
C19 C18 O4 . . 126.3(4) ?
C19 C18 C17 . . 121.4(4) ?
O4 C18 C17 . . 112.2(4) ?
C18 C19 C20 . . 119.8(5) ?
C18 C19 H19A . . 120.1 ?
C20 C19 H19A . . 120.1 ?
C21 C20 C19 . . 121.5(5) ?
C21 C20 H20A . . 119.2 ?
C19 C20 H20A . . 119.2 ?
C20 C21 C16 . . 120.2(4) ?
C20 C21 H21A . . 119.9 ?
C16 C21 H21A . . 119.9 ?
N2 C22 C16 . . 123.1(4) ?
N2 C22 H22A . . 118.4 ?
C16 C22 H22A . . 118.5 ?
O4 C23 H23A . . 109.5 ?
O4 C23 H23B . . 109.5 ?
H23A C23 H23B . . 109.5 ?
O4 C23 H23C . . 109.5 ?
H23A C23 H23C . . 109.5 ?
H23B C23 H23C . . 109.5 ?
C29 C24 C25 . . 118.8(4) ?
C29 C24 N2 . . 118.4(4) ?
C25 C24 N2 . . 122.7(4) ?
C26 C25 C24 . . 119.5(5) ?
C26 C25 H25A . . 120.2 ?
C24 C25 H25A . . 120.2 ?
C27 C26 C25 . . 122.2(5) ?
C27 C26 H26A . . 118.9 ?
C25 C26 H26A . . 118.9 ?
C26 C27 C28 . . 117.9(5) ?
C26 C27 C30 . . 120.6(6) ?
C28 C27 C30 . . 121.5(6) ?
C27 C28 C29 . . 121.3(5) ?
C27 C28 H28A . . 119.3 ?
C29 C28 H28A . . 119.3 ?
C24 C29 C28 . . 120.3(5) ?
C24 C29 H29A . . 119.8 ?
C28 C29 H29A . . 119.8 ?
C27 C30 H30A . . 109.5 ?
C27 C30 H30B . . 109.5 ?
H30A C30 H30B . . 109.5 ?
C27 C30 H30C . . 109.5 ?
H30A C30 H30C . . 109.5 ?
H30B C30 H30C . . 109.5 ?
C32 C31 C37 . . 120.9(5) ?
C32 C31 C36 . . 119.0(5) ?
C37 C31 C36 . . 120.1(5) ?
O5 C32 C31 . . 121.2(4) ?
O5 C32 C33 . . 120.2(4) ?
C31 C32 C33 . . 118.6(5) ?
C34 C33 O6 . . 126.5(5) ?
C34 C33 C32 . . 121.1(5) ?
O6 C33 C32 . . 112.3(4) ?
C33 C34 C35 . . 120.2(6) ?
C33 C34 H34A . . 119.9 ?
C35 C34 H34A . . 119.9 ?
C36 C35 C34 . . 121.7(6) ?
C36 C35 H35A . . 119.2 ?
C34 C35 H35A . . 119.2 ?
C35 C36 C31 . . 119.3(6) ?
C35 C36 H36A . . 120.3 ?
C31 C36 H36A . . 120.3 ?
N3 C37 C31 . . 122.3(4) ?
N3 C37 H37A . . 118.8 ?
C31 C37 H37A . . 118.8 ?
O6 C38 H38A . . 109.5 ?
O6 C38 H38B . . 109.5 ?
H38A C38 H38B . . 109.5 ?
O6 C38 H38C . . 109.5 ?
H38A C38 H38C . . 109.5 ?
H38B C38 H38C . . 109.5 ?
C44 C39 C40 . . 119.5(5) ?
C44 C39 N3 . . 117.4(4) ?
C40 C39 N3 . . 123.0(5) ?
C41 C40 C39 . . 119.5(6) ?
C41 C40 H40A . . 120.2 ?
C39 C40 H40A . . 120.2 ?
C42 C41 C40 . . 122.2(6) ?
C42 C41 H41A . . 118.9 ?
C40 C41 H41A . . 118.9 ?
C41 C42 C43 . . 118.1(5) ?
C41 C42 C45 . . 123.2(7) ?
C43 C42 C45 . . 118.6(7) ?
C44 C43 C42 . . 120.7(6) ?
C44 C43 H43A . . 119.6 ?
C42 C43 H43A . . 119.6 ?
C43 C44 C39 . . 119.8(5) ?
C43 C44 H44A . . 120.1 ?
C39 C44 H44A . . 120.1 ?
C42 C45 H45A . . 109.5 ?
C42 C45 H45B . . 109.5 ?
H45A C45 H45B . . 109.5 ?
C42 C45 H45C . . 109.5 ?
H45A C45 H45C . . 109.5 ?
H45B C45 H45C . . 109.5 ?
N4 C46 S1 . . 179.1(5) ?
N5 C47 S2 . . 178.2(7) ?
N6 C48 S3 . . 178.2(5) ?
C7 N1 C9 . . 128.5(4) ?
C7 N1 H1A . . 115.7 ?
C9 N1 H1A . . 115.7 ?
C22 N2 C24 . . 127.4(4) ?
C22 N2 H2A . . 116.3 ?
C24 N2 H2A . . 116.3 ?
C37 N3 C39 . . 128.1(4) ?
C37 N3 H3A . . 115.9 ?
C39 N3 H3A . . 115.9 ?
C46 N4 Eu . . 157.0(4) ?
C47 N5 Eu . . 145.2(5) ?
C48 N6 Eu . . 169.8(4) ?
C2 O1 Eu . . 131.6(3) ?
C3 O2 C8 . . 118.3(4) ?
C3 O2 Eu . . 115.3(3) ?
C8 O2 Eu . . 126.3(3) ?
C17 O3 Eu . . 126.8(3) ?
C18 O4 C23 . . 116.7(4) ?
C18 O4 Eu . . 114.2(3) ?
C23 O4 Eu . . 128.7(3) ?
C32 O5 Eu . . 126.6(3) ?
C33 O6 C38 . . 118.9(4) ?
C33 O6 Eu . . 115.3(3) ?
C38 O6 Eu . . 125.7(4) ?

loop_
_geom_bond_atom_site_label_1
_geom_bond_atom_site_label_2
_geom_bond_site_symmetry_2
_geom_bond_distance
_geom_bond_publ_flag
Eu O1 . 2.376(3) ?
Eu O3 . 2.404(3) ?
Eu O5 . 2.418(3) ?
Eu N5 . 2.512(5) ?
Eu N4 . 2.538(4) ?
Eu N6 . 2.566(5) ?
Eu O6 . 2.773(3) ?
Eu O4 . 2.786(3) ?
Eu O2 . 2.839(3) ?
C1 C2 . 1.403(6) ?
C1 C7 . 1.402(7) ?
C1 C6 . 1.427(7) ?
C2 O1 . 1.299(5) ?
C2 C3 . 1.419(6) ?
C3 C4 . 1.356(7) ?
C3 O2 . 1.362(5) ?
C4 C5 . 1.385(8) ?
C4 H4A . 0.9300 ?
C5 C6 . 1.361(8) ?
C5 H5A . 0.9300 ?
C6 H6A . 0.9300 ?
C7 N1 . 1.289(6) ?
C7 H7A . 0.9300 ?
C8 O2 . 1.422(6) ?
C8 H8A . 0.9600 ?
C8 H8B . 0.9600 ?
C8 H8C . 0.9600 ?
C9 C14 . 1.357(6) ?
C9 C10 . 1.380(6) ?
C9 N1 . 1.417(6) ?
C10 C11 . 1.369(7) ?
C10 H10A . 0.9300 ?
C11 C12 . 1.369(8) ?
C11 H11A . 0.9300 ?
C12 C13 . 1.376(7) ?
C12 C15 . 1.503(7) ?
C13 C14 . 1.392(7) ?
C13 H13A . 0.9300 ?
C14 H14A . 0.9300 ?
C15 H15A . 0.9600 ?
C15 H15B . 0.9600 ?
C15 H15C . 0.9600 ?
C16 C22 . 1.389(6) ?
C16 C17 . 1.413(6) ?
C16 C21 . 1.429(6) ?
C17 O3 . 1.305(5) ?
C17 C18 . 1.418(6) ?
C18 C19 . 1.359(7) ?
C18 O4 . 1.380(5) ?
C19 C20 . 1.390(7) ?
C19 H19A . 0.9300 ?
C20 C21 . 1.352(7) ?
C20 H20A . 0.9300 ?
C21 H21A . 0.9300 ?
C22 N2 . 1.304(5) ?
C22 H22A . 0.9300 ?
C23 O4 . 1.431(6) ?
C23 H23A . 0.9600 ?
C23 H23B . 0.9600 ?
C23 H23C . 0.9600 ?
C24 C29 . 1.369(6) ?
C24 C25 . 1.383(6) ?
C24 N2 . 1.420(5) ?
C25 C26 . 1.369(7) ?
C25 H25A . 0.9300 ?
C26 C27 . 1.359(7) ?
C26 H26A . 0.9300 ?
C27 C28 . 1.368(8) ?
C27 C30 . 1.519(8) ?
C28 C29 . 1.374(7) ?
C28 H28A . 0.9300 ?
C29 H29A . 0.9300 ?
C30 H30A . 0.9600 ?
C30 H30B . 0.9600 ?
C30 H30C . 0.9600 ?
C31 C32 . 1.405(7) ?
C31 C37 . 1.409(7) ?
C31 C36 . 1.452(8) ?
C32 O5 . 1.310(5) ?
C32 C33 . 1.406(7) ?
C33 C34 . 1.356(8) ?
C33 O6 . 1.386(6) ?
C34 C35 . 1.398(10) ?
C34 H34A . 0.9300 ?
C35 C36 . 1.333(9) ?
C35 H35A . 0.9300 ?
C36 H36A . 0.9300 ?
C37 N3 . 1.289(6) ?
C37 H37A . 0.9300 ?
C38 O6 . 1.433(6) ?
C38 H38A . 0.9600 ?
C38 H38B . 0.9600 ?
C38 H38C . 0.9600 ?
C39 C44 . 1.376(7) ?
C39 C40 . 1.380(7) ?
C39 N3 . 1.413(6) ?
C40 C41 . 1.374(8) ?
C40 H40A . 0.9300 ?
C41 C42 . 1.347(9) ?
C41 H41A . 0.9300 ?
C42 C43 . 1.399(9) ?
C42 C45 . 1.536(9) ?
C43 C44 . 1.374(7) ?
C43 H43A . 0.9300 ?
C44 H44A . 0.9300 ?
C45 H45A . 0.9600 ?
C45 H45B . 0.9600 ?
C45 H45C . 0.9600 ?
C46 N4 . 1.121(6) ?
C46 S1 . 1.641(6) ?
C47 N5 . 1.135(7) ?
C47 S2 . 1.626(6) ?
C48 N6 . 1.137(6) ?
C48 S3 . 1.628(6) ?
N1 H1A . 0.8600 ?
N2 H2A . 0.8600 ?
N3 H3A . 0.8600 ?

loop_
_geom_hbond_atom_site_label_D
_geom_hbond_atom_site_label_H
_geom_hbond_atom_site_label_A
_geom_hbond_site_symmetry_A
_geom_hbond_distance_DH
_geom_hbond_distance_HA
_geom_hbond_distance_DA
_geom_hbond_angle_DHA
N1 H1A O1 . 0.86 1.89 2.588(4) 137.6
N2 H2A O3 . 0.86 1.89 2.580(4) 136.8
N3 H3A O5 . 0.86 1.84 2.550(4) 138.2

loop_
_geom_torsion_atom_site_label_1
_geom_torsion_atom_site_label_2
_geom_torsion_atom_site_label_3
_geom_torsion_atom_site_label_4
_geom_torsion_site_symmetry_1
_geom_torsion_site_symmetry_2
_geom_torsion_site_symmetry_3
_geom_torsion_site_symmetry_4
_geom_torsion
_geom_torsion_publ_flag
C7 C1 C2 O1 . . . . 2.4(8) ?
C6 C1 C2 O1 . . . . -179.4(5) ?
C7 C1 C2 C3 . . . . -178.5(4) ?
C6 C1 C2 C3 . . . . -0.3(8) ?
O1 C2 C3 C4 . . . . 179.9(5) ?
C1 C2 C3 C4 . . . . 0.8(8) ?
O1 C2 C3 O2 . . . . -0.8(6) ?
C1 C2 C3 O2 . . . . -179.9(4) ?
O2 C3 C4 C5 . . . . -179.8(6) ?
C2 C3 C4 C5 . . . . -0.6(9) ?
C3 C4 C5 C6 . . . . -0.1(11) ?
C4 C5 C6 C1 . . . . 0.6(11) ?
C2 C1 C6 C5 . . . . -0.4(9) ?
C7 C1 C6 C5 . . . . 177.8(6) ?
C2 C1 C7 N1 . . . . 1.1(8) ?
C6 C1 C7 N1 . . . . -177.1(5) ?
C14 C9 C10 C11 . . . . -0.1(7) ?
N1 C9 C10 C11 . . . . -179.5(4) ?
C9 C10 C11 C12 . . . . -0.6(8) ?
C10 C11 C12 C13 . . . . 1.0(8) ?
C10 C11 C12 C15 . . . . -179.5(5) ?
C11 C12 C13 C14 . . . . -0.7(8) ?
C15 C12 C13 C14 . . . . 179.8(5) ?
C10 C9 C14 C13 . . . . 0.4(7) ?
N1 C9 C14 C13 . . . . 179.8(4) ?
C12 C13 C14 C9 . . . . 0.0(8) ?
C22 C16 C17 O3 . . . . 0.2(7) ?
C21 C16 C17 O3 . . . . 179.2(4) ?
C22 C16 C17 C18 . . . . -179.8(4) ?
C21 C16 C17 C18 . . . . -0.8(6) ?
O3 C17 C18 C19 . . . . 179.5(4) ?
C16 C17 C18 C19 . . . . -0.5(7) ?
O3 C17 C18 O4 . . . . 2.1(6) ?
C16 C17 C18 O4 . . . . -178.0(4) ?
O4 C18 C19 C20 . . . . 178.4(5) ?
C17 C18 C19 C20 . . . . 1.3(8) ?
C18 C19 C20 C21 . . . . -0.8(9) ?
C19 C20 C21 C16 . . . . -0.6(9) ?
C22 C16 C21 C20 . . . . -179.6(5) ?
C17 C16 C21 C20 . . . . 1.3(8) ?
C17 C16 C22 N2 . . . . -1.2(7) ?
C21 C16 C22 N2 . . . . 179.8(4) ?
C29 C24 C25 C26 . . . . 0.3(7) ?
N2 C24 C25 C26 . . . . -176.6(4) ?
C24 C25 C26 C27 . . . . 0.2(8) ?
C25 C26 C27 C28 . . . . -1.1(9) ?
C25 C26 C27 C30 . . . . -179.6(6) ?
C26 C27 C28 C29 . . . . 1.7(9) ?
C30 C27 C28 C29 . . . . -179.9(6) ?
C25 C24 C29 C28 . . . . 0.2(8) ?
N2 C24 C29 C28 . . . . 177.3(5) ?
C27 C28 C29 C24 . . . . -1.3(9) ?
C37 C31 C32 O5 . . . . -2.5(8) ?
C36 C31 C32 O5 . . . . 178.9(5) ?
C37 C31 C32 C33 . . . . 176.7(5) ?
C36 C31 C32 C33 . . . . -1.8(7) ?
O5 C32 C33 C34 . . . . -178.8(5) ?
C31 C32 C33 C34 . . . . 1.9(8) ?
O5 C32 C33 O6 . . . . 2.5(6) ?
C31 C32 C33 O6 . . . . -176.8(4) ?
O6 C33 C34 C35 . . . . 178.4(6) ?
C32 C33 C34 C35 . . . . -0.1(9) ?
C33 C34 C35 C36 . . . . -1.9(12) ?
C34 C35 C36 C31 . . . . 1.9(12) ?
C32 C31 C36 C35 . . . . -0.1(9) ?
C37 C31 C36 C35 . . . . -178.6(6) ?
C32 C31 C37 N3 . . . . 1.1(8) ?
C36 C31 C37 N3 . . . . 179.6(5) ?
C44 C39 C40 C41 . . . . -0.1(8) ?
N3 C39 C40 C41 . . . . 176.9(5) ?
C39 C40 C41 C42 . . . . 0.7(9) ?
C40 C41 C42 C43 . . . . -1.3(10) ?
C40 C41 C42 C45 . . . . -178.6(6) ?
C41 C42 C43 C44 . . . . 1.4(9) ?
C45 C42 C43 C44 . . . . 178.8(6) ?
C42 C43 C44 C39 . . . . -0.9(8) ?
C40 C39 C44 C43 . . . . 0.2(8) ?
N3 C39 C44 C43 . . . . -177.0(5) ?
C1 C7 N1 C9 . . . . 179.7(4) ?
C14 C9 N1 C7 . . . . 8.8(7) ?
C10 C9 N1 C7 . . . . -171.8(5) ?
C16 C22 N2 C24 . . . . 177.3(4) ?
C29 C24 N2 C22 . . . . -164.6(5) ?
C25 C24 N2 C22 . . . . 12.3(7) ?
C31 C37 N3 C39 . . . . -174.4(5) ?
C44 C39 N3 C37 . . . . -160.3(5) ?
C40 C39 N3 C37 . . . . 22.6(8) ?
O1 Eu N4 C46 . . . . 94.1(10) ?
O3 Eu N4 C46 . . . . -120.0(10) ?
O5 Eu N4 C46 . . . . -43.0(10) ?
N5 Eu N4 C46 . . . . 122.6(10) ?
N6 Eu N4 C46 . . . . 168.1(11) ?
O6 Eu N4 C46 . . . . -4.5(11) ?
O4 Eu N4 C46 . . . . -88.3(10) ?
O2 Eu N4 C46 . . . . 36.6(10) ?
O1 Eu N5 C47 . . . . -39.5(9) ?
O3 Eu N5 C47 . . . . 179.2(9) ?
O5 Eu N5 C47 . . . . 92.9(9) ?
N4 Eu N5 C47 . . . . -69.3(12) ?
N6 Eu N5 C47 . . . . -114.4(10) ?
O6 Eu N5 C47 . . . . 65.1(9) ?
O4 Eu N5 C47 . . . . 135.1(10) ?
O2 Eu N5 C47 . . . . 10.0(10) ?
O1 Eu N6 C48 . . . . 154(3) ?
O3 Eu N6 C48 . . . . -17(3) ?
O5 Eu N6 C48 . . . . 15(3) ?
N5 Eu N6 C48 . . . . -132(3) ?
N4 Eu N6 C48 . . . . 65(3) ?
O6 Eu N6 C48 . . . . -133(2) ?
O4 Eu N6 C48 . . . . -65(3) ?
O2 Eu N6 C48 . . . . 125(3) ?
C1 C2 O1 Eu . . . . -161.0(3) ?
C3 C2 O1 Eu . . . . 19.9(6) ?
O3 Eu O1 C2 . . . . -156.8(3) ?
O5 Eu O1 C2 . . . . -26.2(4) ?
N5 Eu O1 C2 . . . . 101.3(4) ?
N4 Eu O1 C2 . . . . -89.9(4) ?
N6 Eu O1 C2 . . . . -170.7(4) ?
O6 Eu O1 C2 . . . . 30.1(4) ?
O4 Eu O1 C2 . . . . 93.1(4) ?
O2 Eu O1 C2 . . . . -18.6(4) ?
C4 C3 O2 C8 . . . . -9.5(8) ?
C2 C3 O2 C8 . . . . 171.3(4) ?
C4 C3 O2 Eu . . . . 166.7(5) ?
C2 C3 O2 Eu . . . . -12.6(5) ?
O1 Eu O2 C3 . . . . 15.0(3) ?
O3 Eu O2 C3 . . . . 153.1(3) ?
O5 Eu O2 C3 . . . . -170.7(3) ?
N5 Eu O2 C3 . . . . -43.9(3) ?
N4 Eu O2 C3 . . . . 112.4(3) ?
N6 Eu O2 C3 . . . . 48.2(4) ?
O6 Eu O2 C3 . . . . -107.8(3) ?
O4 Eu O2 C3 . . . . -119.0(3) ?
O1 Eu O2 C8 . . . . -169.3(5) ?
O3 Eu O2 C8 . . . . -31.1(5) ?
O5 Eu O2 C8 . . . . 5.0(4) ?
N5 Eu O2 C8 . . . . 131.8(4) ?
N4 Eu O2 C8 . . . . -71.9(4) ?
N6 Eu O2 C8 . . . . -136.1(4) ?
O6 Eu O2 C8 . . . . 67.9(4) ?
O4 Eu O2 C8 . . . . 56.8(4) ?
C16 C17 O3 Eu . . . . -157.3(3) ?
C18 C17 O3 Eu . . . . 22.6(6) ?
O1 Eu O3 C17 . . . . -160.9(3) ?
O5 Eu O3 C17 . . . . 54.1(3) ?
N5 Eu O3 C17 . . . . -71.9(4) ?
N4 Eu O3 C17 . . . . 129.8(3) ?
N6 Eu O3 C17 . . . . -146.8(4) ?
O6 Eu O3 C17 . . . . 11.4(4) ?
O4 Eu O3 C17 . . . . -22.9(3) ?
O2 Eu O3 C17 . . . . 90.4(3) ?
C19 C18 O4 C23 . . . . -10.6(8) ?
C17 C18 O4 C23 . . . . 166.7(5) ?
C19 C18 O4 Eu . . . . 163.0(4) ?
C17 C18 O4 Eu . . . . -19.7(5) ?
O1 Eu O4 C18 . . . . 160.7(3) ?
O3 Eu O4 C18 . . . . 21.3(3) ?
O5 Eu O4 C18 . . . . -61.4(3) ?
N5 Eu O4 C18 . . . . 152.2(4) ?
N4 Eu O4 C18 . . . . -15.5(4) ?
N6 Eu O4 C18 . . . . 76.0(3) ?
O6 Eu O4 C18 . . . . -125.6(3) ?
O2 Eu O4 C18 . . . . -114.9(3) ?
O1 Eu O4 C23 . . . . -26.6(5) ?
O3 Eu O4 C23 . . . . -166.0(5) ?
O5 Eu O4 C23 . . . . 111.3(5) ?
N5 Eu O4 C23 . . . . -35.1(5) ?
N4 Eu O4 C23 . . . . 157.2(5) ?
N6 Eu O4 C23 . . . . -111.3(5) ?
O6 Eu O4 C23 . . . . 47.1(5) ?
O2 Eu O4 C23 . . . . 57.8(5) ?
C31 C32 O5 Eu . . . . 154.9(4) ?
C33 C32 O5 Eu . . . . -24.3(6) ?
O1 Eu O5 C32 . . . . 94.5(4) ?
O3 Eu O5 C32 . . . . -113.6(3) ?
N5 Eu O5 C32 . . . . -9.4(4) ?
N4 Eu O5 C32 . . . . 163.5(4) ?
N6 Eu O5 C32 . . . . -144.7(3) ?
O6 Eu O5 C32 . . . . 22.2(3) ?
O4 Eu O5 C32 . . . . -51.0(3) ?
O2 Eu O5 C32 . . . . 87.9(3) ?
C34 C33 O6 C38 . . . . 12.3(8) ?
C32 C33 O6 C38 . . . . -169.1(5) ?
C34 C33 O6 Eu . . . . -163.4(5) ?
C32 C33 O6 Eu . . . . 15.2(5) ?
O1 Eu O6 C33 . . . . -153.9(3) ?
O3 Eu O6 C33 . . . . 30.8(3) ?
O5 Eu O6 C33 . . . . -18.5(3) ?
N5 Eu O6 C33 . . . . 136.5(3) ?
N4 Eu O6 C33 . . . . -62.3(3) ?
N6 Eu O6 C33 . . . . 137.8(4) ?
O4 Eu O6 C33 . . . . 62.8(3) ?
O2 Eu O6 C33 . . . . -107.6(3) ?
O1 Eu O6 C38 . . . . 30.8(4) ?
O3 Eu O6 C38 . . . . -144.6(4) ?
O5 Eu O6 C38 . . . . 166.2(4) ?
N5 Eu O6 C38 . . . . -38.8(4) ?
N4 Eu O6 C38 . . . . 122.4(4) ?
N6 Eu O6 C38 . . . . -37.5(6) ?
O4 Eu O6 C38 . . . . -112.6(4) ?
O2 Eu O6 C38 . . . . 77.0(4) ?
